data_1518292
loop_
_publ_author_name
'Meng, Ling-Hong'
'Li, Xiao-Ming'
'Liu, Yang'
'Wang, Bin-Gui'

_publ_section_title
;
 Penicibilaenes A and B, Sesquiterpenes with a
 Tricyclo[6.3.1.0(1,5)]dodecane Skeleton from the Marine Isolate of
 Penicillium bilaiae MA-267.
;
_journal_issue 23
_journal_name_full 'Organic letters'
_journal_page_first 6052
_journal_paper_doi 10.1021/ol503046u
_journal_volume 16
_journal_year 2014
_chemical_formula_sum 'C15 H24 O2'
_chemical_formula_weight 236.34
_chemical_name_systematic
; 
 ? 
;
_space_group_IT_number 4
_symmetry_cell_setting monoclinic
_symmetry_space_group_name_Hall 'P 2yb'
_symmetry_space_group_name_H-M 'P 1 21 1'
_atom_sites_solution_hydrogens geom
_atom_sites_solution_primary direct
_atom_sites_solution_secondary difmap
_audit_creation_method SHELXL-97
_cell_angle_alpha 90.00
_cell_angle_beta 92.9750(10)
_cell_angle_gamma 90.00
_cell_formula_units_Z 2
_cell_length_a 9.1715(7)
_cell_length_b 6.5653(4)
_cell_length_c 11.0048(9)
_cell_measurement_reflns_used 1158
_cell_measurement_temperature 293(2)
_cell_measurement_theta_max 71.2970
_cell_measurement_theta_min 7.8450
_cell_volume 661.75(8)
_computing_cell_refinement 'Bruker FRAMBO'
_computing_data_collection 'Bruker FRAMBO'
_computing_data_reduction 'Bruker SAINT'
_computing_molecular_graphics 'Bruker SHELXTL'
_computing_publication_material 'Bruker SHELXTL'
_computing_structure_refinement 'SHELXL-97 (Sheldrick, 1997)'
_computing_structure_solution 'SHELXS-97 (Sheldrick, 1990)'
_diffrn_ambient_temperature 293(2)
_diffrn_measured_fraction_theta_full 0.998
_diffrn_measured_fraction_theta_max 0.998
_diffrn_measurement_device_type 'CCD area detector'
_diffrn_measurement_method 'phi and omega scans'
_diffrn_radiation_monochromator graphite
_diffrn_radiation_source 'fine-focus sealed tube'
_diffrn_radiation_type CuK\a
_diffrn_radiation_wavelength 1.54178
_diffrn_reflns_av_R_equivalents 0.0172
_diffrn_reflns_av_sigmaI/netI 0.0268
_diffrn_reflns_limit_h_max 10
_diffrn_reflns_limit_h_min -10
_diffrn_reflns_limit_k_max 5
_diffrn_reflns_limit_k_min -7
_diffrn_reflns_limit_l_max 13
_diffrn_reflns_limit_l_min -11
_diffrn_reflns_number 2230
_diffrn_reflns_theta_full 66.00
_diffrn_reflns_theta_max 66.00
_diffrn_reflns_theta_min 4.02
_exptl_absorpt_coefficient_mu 0.596
_exptl_absorpt_correction_T_max 0.8414
_exptl_absorpt_correction_T_min 0.7965
_exptl_absorpt_correction_type multi-scan
_exptl_absorpt_process_details sadabs
_exptl_crystal_colour colourless
_exptl_crystal_density_diffrn 1.186
_exptl_crystal_density_method 'not measured'
_exptl_crystal_description prism
_exptl_crystal_F_000 260
_exptl_crystal_size_max 0.40
_exptl_crystal_size_mid 0.32
_exptl_crystal_size_min 0.30
_refine_diff_density_max 0.138
_refine_diff_density_min -0.158
_refine_diff_density_rms 0.034
_refine_ls_abs_structure_details 'Flack H D (1983), Acta Cryst. A39, 876-881'
_refine_ls_abs_structure_Flack 0.0(3)
_refine_ls_extinction_method none
_refine_ls_goodness_of_fit_ref 1.044
_refine_ls_hydrogen_treatment mixed
_refine_ls_matrix_type full
_refine_ls_number_parameters 159
_refine_ls_number_reflns 1490
_refine_ls_number_restraints 1
_refine_ls_restrained_S_all 1.043
_refine_ls_R_factor_all 0.0354
_refine_ls_R_factor_gt 0.0339
_refine_ls_shift/su_max 0.000
_refine_ls_shift/su_mean 0.000
_refine_ls_structure_factor_coef Fsqd
_refine_ls_weighting_details 'calc w=1/[\s^2^(Fo^2^)+(0.0522P)^2^+0.0771P] where P=(Fo^2^+2Fc^2^)/3'
_refine_ls_weighting_scheme calc
_refine_ls_wR_factor_gt 0.0864
_refine_ls_wR_factor_ref 0.0878
_reflns_number_gt 1419
_reflns_number_total 1490
_reflns_threshold_expression >2sigma(I)
_cod_data_source_file ol503046u_si_001.cif
_cod_data_source_block 131221a
_cod_depositor_comments
;
The following automatic conversions were performed:

'_symmetry_cell_setting' value 'Monoclinic' changed to 'monoclinic'
according to
/home/saulius/struct/COD-crude-data--automatic-downloads/rss-feeds/ACS/lib/dictionaries/cif_core.dic
dictionary named 'cif_core.dic' version 2.4.2 from 2011-04-26.

Automatic conversion script
Id: cif_fix_values 2935 2014-11-11 08:27:57Z andrius 

 Adding full bibliography for 1518292--1518293.cif.
;
_cod_original_sg_symbol_H-M P2(1)
_cod_database_code 1518292

loop_
_symmetry_equiv_pos_as_xyz
'x, y, z'
'-x, y+1/2, -z'

loop_
_atom_site_label
_atom_site_type_symbol
_atom_site_fract_x
_atom_site_fract_y
_atom_site_fract_z
_atom_site_U_iso_or_equiv
_atom_site_adp_type
_atom_site_occupancy
_atom_site_symmetry_multiplicity
_atom_site_calc_flag
_atom_site_refinement_flags
O1 O 0.85791(16) 0.3271(2) 0.38522(13) 0.0373(3) Uani 1 1 d .
H1 H 0.9308 0.3657 0.4249 0.056 Uiso 1 1 calc R
O2 O 0.89258(17) 0.9198(2) 0.45574(12) 0.0376(4) Uani 1 1 d .
H2 H 0.8660 1.0299 0.4272 0.056 Uiso 1 1 calc R
C1 C 0.5439(2) 0.3709(3) 0.2353(2) 0.0402(5) Uani 1 1 d .
H1A H 0.5008 0.2424 0.2057 0.048 Uiso 1 1 calc R
C2 C 0.5971(2) 0.3423(4) 0.3696(2) 0.0430(5) Uani 1 1 d .
H2A H 0.5195 0.3844 0.4208 0.052 Uiso 1 1 calc R
H2B H 0.6143 0.1984 0.3841 0.052 Uiso 1 1 calc R
C3 C 0.7359(2) 0.4594(3) 0.40920(19) 0.0327(5) Uani 1 1 d .
C4 C 0.7483(2) 0.6595(3) 0.33637(17) 0.0298(4) Uani 1 1 d .
H4 H 0.6708 0.7507 0.3615 0.036 Uiso 1 1 calc R
C5 C 0.8954(2) 0.7719(3) 0.36022(17) 0.0320(4) Uani 1 1 d .
H5 H 0.9685 0.6692 0.3853 0.038 Uiso 1 1 calc R
C6 C 0.9357(2) 0.8526(4) 0.23715(19) 0.0389(5) Uani 1 1 d .
H6A H 1.0403 0.8718 0.2342 0.047 Uiso 1 1 calc R
H6B H 0.8867 0.9806 0.2183 0.047 Uiso 1 1 calc R
C7 C 0.8819(2) 0.6849(4) 0.15069(19) 0.0389(5) Uani 1 1 d .
H7 H 0.9438 0.5655 0.1676 0.047 Uiso 1 1 calc R
C8 C 0.7286(2) 0.6338(3) 0.19429(18) 0.0344(5) Uani 1 1 d .
C9 C 0.6107(2) 0.7835(4) 0.14523(19) 0.0418(5) Uani 1 1 d .
H9A H 0.6314 0.9182 0.1780 0.050 Uiso 1 1 calc R
H9B H 0.6132 0.7912 0.0573 0.050 Uiso 1 1 calc R
C10 C 0.4614(3) 0.7188(4) 0.1789(2) 0.0443(6) Uani 1 1 d .
H10 H 0.3862 0.8135 0.1696 0.053 Uiso 1 1 calc R
C11 C 0.4292(2) 0.5358(4) 0.2211(2) 0.0427(6) Uani 1 1 d .
C12 C 0.6750(2) 0.4205(4) 0.15943(19) 0.0395(5) Uani 1 1 d .
H12A H 0.7522 0.3218 0.1757 0.047 Uiso 1 1 calc R
H12B H 0.6463 0.4156 0.0734 0.047 Uiso 1 1 calc R
C13 C 0.7375(2) 0.5019(4) 0.54536(19) 0.0410(5) Uani 1 1 d .
H13A H 0.7293 0.3758 0.5886 0.061 Uiso 1 1 calc R
H13B H 0.6569 0.5887 0.5625 0.061 Uiso 1 1 calc R
H13C H 0.8274 0.5679 0.5708 0.061 Uiso 1 1 calc R
C14 C 0.8919(3) 0.7352(5) 0.0159(2) 0.0587(7) Uani 1 1 d .
H14A H 0.8460 0.8642 -0.0012 0.088 Uiso 1 1 calc R
H14B H 0.8434 0.6311 -0.0323 0.088 Uiso 1 1 calc R
H14C H 0.9926 0.7419 -0.0036 0.088 Uiso 1 1 calc R
C15 C 0.2790(2) 0.4829(5) 0.2604(2) 0.0552(7) Uani 1 1 d .
H15A H 0.2824 0.4634 0.3470 0.083 Uiso 1 1 calc R
H15B H 0.2462 0.3598 0.2207 0.083 Uiso 1 1 calc R
H15C H 0.2128 0.5917 0.2387 0.083 Uiso 1 1 calc R

loop_
_atom_site_aniso_label
_atom_site_aniso_U_11
_atom_site_aniso_U_22
_atom_site_aniso_U_33
_atom_site_aniso_U_23
_atom_site_aniso_U_13
_atom_site_aniso_U_12
O1 0.0400(7) 0.0233(7) 0.0475(8) -0.0002(6) -0.0079(6) 0.0047(6)
O2 0.0481(8) 0.0240(7) 0.0396(7) -0.0012(6) -0.0064(6) -0.0017(7)
C1 0.0394(11) 0.0299(12) 0.0502(12) -0.0084(10) -0.0084(9) -0.0030(10)
C2 0.0400(11) 0.0301(11) 0.0579(13) 0.0096(11) -0.0055(9) -0.0038(11)
C3 0.0323(10) 0.0249(11) 0.0404(11) 0.0057(9) -0.0019(8) 0.0017(9)
C4 0.0343(10) 0.0218(10) 0.0329(10) -0.0008(8) -0.0029(7) 0.0026(9)
C5 0.0341(10) 0.0228(10) 0.0387(11) 0.0002(8) -0.0030(8) 0.0035(9)
C6 0.0416(11) 0.0318(11) 0.0432(11) 0.0046(10) 0.0016(9) 0.0006(10)
C7 0.0437(11) 0.0355(12) 0.0376(11) 0.0026(10) 0.0033(8) 0.0053(10)
C8 0.0400(11) 0.0302(11) 0.0323(10) -0.0007(8) -0.0044(8) 0.0061(9)
C9 0.0494(12) 0.0377(13) 0.0373(11) 0.0037(10) -0.0069(9) 0.0090(11)
C10 0.0427(12) 0.0485(15) 0.0404(11) -0.0007(11) -0.0099(9) 0.0150(11)
C11 0.0386(11) 0.0486(15) 0.0395(11) -0.0082(11) -0.0097(8) 0.0017(11)
C12 0.0419(11) 0.0351(12) 0.0406(11) -0.0086(10) -0.0062(9) 0.0046(10)
C13 0.0437(11) 0.0403(13) 0.0389(11) 0.0094(10) 0.0016(9) 0.0023(11)
C14 0.0732(17) 0.0644(19) 0.0394(12) 0.0007(13) 0.0110(11) -0.0010(16)
C15 0.0404(12) 0.0634(18) 0.0608(15) -0.0041(14) -0.0070(11) 0.0029(13)

loop_
_atom_type_symbol
_atom_type_description
_atom_type_scat_dispersion_real
_atom_type_scat_dispersion_imag
_atom_type_scat_source
C C 0.0181 0.0091 'International Tables Vol C Tables 4.2.6.8 and 6.1.1.4'
H H 0.0000 0.0000 'International Tables Vol C Tables 4.2.6.8 and 6.1.1.4'
O O 0.0492 0.0322 'International Tables Vol C Tables 4.2.6.8 and 6.1.1.4'

loop_
_geom_angle_atom_site_label_1
_geom_angle_atom_site_label_2
_geom_angle_atom_site_label_3
_geom_angle
C3 O1 H1 109.5
C5 O2 H2 109.5
C11 C1 C12 110.7(2)
C11 C1 C2 111.68(18)
C12 C1 C2 109.20(17)
C11 C1 H1A 108.4
C12 C1 H1A 108.4
C2 C1 H1A 108.4
C3 C2 C1 115.36(18)
C3 C2 H2A 108.4
C1 C2 H2A 108.4
C3 C2 H2B 108.4
C1 C2 H2B 108.4
H2A C2 H2B 107.5
O1 C3 C13 108.68(16)
O1 C3 C2 106.58(16)
C13 C3 C2 109.69(18)
O1 C3 C4 109.66(16)
C13 C3 C4 110.93(17)
C2 C3 C4 111.18(16)
C3 C4 C5 113.81(15)
C3 C4 C8 114.60(16)
C5 C4 C8 105.87(16)
C3 C4 H4 107.4
C5 C4 H4 107.4
C8 C4 H4 107.4
O2 C5 C6 115.62(18)
O2 C5 C4 113.50(16)
C6 C5 C4 105.39(16)
O2 C5 H5 107.3
C6 C5 H5 107.3
C4 C5 H5 107.3
C5 C6 C7 102.68(18)
C5 C6 H6A 111.2
C7 C6 H6A 111.2
C5 C6 H6B 111.2
C7 C6 H6B 111.2
H6A C6 H6B 109.1
C6 C7 C14 114.7(2)
C6 C7 C8 103.50(17)
C14 C7 C8 116.72(19)
C6 C7 H7 107.1
C14 C7 H7 107.1
C8 C7 H7 107.1
C12 C8 C9 106.63(17)
C12 C8 C7 114.06(19)
C9 C8 C7 112.74(19)
C12 C8 C4 111.53(18)
C9 C8 C4 108.80(16)
C7 C8 C4 103.06(16)
C10 C9 C8 111.5(2)
C10 C9 H9A 109.3
C8 C9 H9A 109.3
C10 C9 H9B 109.3
C8 C9 H9B 109.3
H9A C9 H9B 108.0
C11 C10 C9 124.5(2)
C11 C10 H10 117.7
C9 C10 H10 117.7
C10 C11 C15 122.2(2)
C10 C11 C1 121.2(2)
C15 C11 C1 116.6(2)
C8 C12 C1 108.03(18)
C8 C12 H12A 110.1
C1 C12 H12A 110.1
C8 C12 H12B 110.1
C1 C12 H12B 110.1
H12A C12 H12B 108.4
C3 C13 H13A 109.5
C3 C13 H13B 109.5
H13A C13 H13B 109.5
C3 C13 H13C 109.5
H13A C13 H13C 109.5
H13B C13 H13C 109.5
C7 C14 H14A 109.5
C7 C14 H14B 109.5
H14A C14 H14B 109.5
C7 C14 H14C 109.5
H14A C14 H14C 109.5
H14B C14 H14C 109.5
C11 C15 H15A 109.5
C11 C15 H15B 109.5
H15A C15 H15B 109.5
C11 C15 H15C 109.5
H15A C15 H15C 109.5
H15B C15 H15C 109.5

loop_
_geom_bond_atom_site_label_1
_geom_bond_atom_site_label_2
_geom_bond_distance
O1 C3 1.451(2)
O1 H1 0.8200
O2 C5 1.433(2)
O2 H2 0.8200
C1 C11 1.512(3)
C1 C12 1.534(3)
C1 C2 1.544(3)
C1 H1A 0.9800
C2 C3 1.531(3)
C2 H2A 0.9700
C2 H2B 0.9700
C3 C13 1.523(3)
C3 C4 1.546(3)
C4 C5 1.548(3)
C4 C8 1.574(3)
C4 H4 0.9800
C5 C6 1.518(3)
C5 H5 0.9800
C6 C7 1.520(3)
C6 H6A 0.9700
C6 H6B 0.9700
C7 C14 1.527(3)
C7 C8 1.546(3)
C7 H7 0.9800
C8 C12 1.526(3)
C8 C9 1.539(3)
C9 C10 1.498(3)
C9 H9A 0.9700
C9 H9B 0.9700
C10 C11 1.327(4)
C10 H10 0.9300
C11 C15 1.505(3)
C12 H12A 0.9700
C12 H12B 0.9700
C13 H13A 0.9600
C13 H13B 0.9600
C13 H13C 0.9600
C14 H14A 0.9600
C14 H14B 0.9600
C14 H14C 0.9600
C15 H15A 0.9600
C15 H15B 0.9600
C15 H15C 0.9600

loop_
_geom_torsion_atom_site_label_1
_geom_torsion_atom_site_label_2
_geom_torsion_atom_site_label_3
_geom_torsion_atom_site_label_4
_geom_torsion
C11 C1 C2 C3 -95.2(2)
C12 C1 C2 C3 27.6(3)
C1 C2 C3 O1 -89.0(2)
C1 C2 C3 C13 153.5(2)
C1 C2 C3 C4 30.5(3)
O1 C3 C4 C5 -55.1(2)
C13 C3 C4 C5 65.0(2)
C2 C3 C4 C5 -172.70(18)
O1 C3 C4 C8 66.9(2)
C13 C3 C4 C8 -173.00(17)
C2 C3 C4 C8 -50.7(2)
C3 C4 C5 O2 -92.1(2)
C8 C4 C5 O2 141.19(16)
C3 C4 C5 C6 140.44(17)
C8 C4 C5 C6 13.7(2)
O2 C5 C6 C7 -162.24(16)
C4 C5 C6 C7 -36.0(2)
C5 C6 C7 C14 173.2(2)
C5 C6 C7 C8 45.0(2)
C6 C7 C8 C12 -156.81(17)
C14 C7 C8 C12 76.2(3)
C6 C7 C8 C9 81.4(2)
C14 C7 C8 C9 -45.6(3)
C6 C7 C8 C4 -35.7(2)
C14 C7 C8 C4 -162.7(2)
C3 C4 C8 C12 10.0(2)
C5 C4 C8 C12 136.23(17)
C3 C4 C8 C9 127.29(19)
C5 C4 C8 C9 -106.4(2)
C3 C4 C8 C7 -112.83(19)
C5 C4 C8 C7 13.4(2)
C12 C8 C9 C10 48.6(2)
C7 C8 C9 C10 174.50(18)
C4 C8 C9 C10 -71.8(2)
C8 C9 C10 C11 -14.1(3)
C9 C10 C11 C15 176.4(2)
C9 C10 C11 C1 -1.9(3)
C12 C1 C11 C10 -18.1(3)
C2 C1 C11 C10 103.7(2)
C12 C1 C11 C15 163.46(19)
C2 C1 C11 C15 -74.7(2)
C9 C8 C12 C1 -69.5(2)
C7 C8 C12 C1 165.37(17)
C4 C8 C12 C1 49.1(2)
C11 C1 C12 C8 53.7(2)
C2 C1 C12 C8 -69.6(2)
